data_4309690
loop_
_publ_author_name
'Rohith P. John'
'Kyungjae Lee'
'Beom Jin Kim'
'Byoung Jin Suh'
'Hackjune Rhee'
'Myoung Soo Lah'

_publ_section_title
;
Modulation of the Ring Size and Nuclearity of Metallamacrocycles via the
Steric Effect of Ligands: Preparation and Characterization of 18-Membered
Hexanuclear, 24-Membered Octanuclear, and 30-Membered Decanuclear Manganese
Metalladiazamacrocycles with \a- and \b-Branched N-Acylsalicylhydrazides
;
_journal_name_full 'Inorganic Chemistry'
_journal_page_first 7109
_journal_page_last 7121
_journal_paper_doi 10.1021/ic050891h
_journal_volume 44
_journal_year 2005
_chemical_formula_sum 'C168 H246 Mn10 N36 O48'
_chemical_formula_weight 4087.41
_chemical_name_systematic
;
 ?
;
_space_group_IT_number 15
_symmetry_cell_setting monoclinic
_symmetry_space_group_name_Hall '-C 2yc'
_symmetry_space_group_name_H-M 'C 1 2/c 1'
_atom_sites_solution_hydrogens geom
_atom_sites_solution_primary direct
_atom_sites_solution_secondary difmap
_audit_creation_method SHELXL-97
_cell_angle_alpha 90.000(5)
_cell_angle_beta 118.755(5)
_cell_angle_gamma 90.000(5)
_cell_formula_units_Z 4
_cell_length_a 39.187(5)
_cell_length_b 20.494(5)
_cell_length_c 28.283(5)
_cell_measurement_reflns_used 5731
_cell_measurement_temperature 173(2)
_cell_measurement_theta_max 27.29
_cell_measurement_theta_min 2.22
_cell_volume 19913(7)
_computing_cell_refinement 'Bruker SAINT'
_computing_data_collection 'Bruker SMART'
_computing_data_reduction 'Bruker SAINT'
_computing_molecular_graphics ORTEP3
_computing_publication_material WinGX
_computing_structure_refinement 'Bruker SHELXTL'
_computing_structure_solution 'Bruker SHELXTL'
_diffrn_ambient_temperature 173(2)
_diffrn_measured_fraction_theta_full 0.950
_diffrn_measured_fraction_theta_max 0.950
_diffrn_measurement_device_type 'CCD area detector'
_diffrn_measurement_method 'omega scans'
_diffrn_radiation_monochromator graphite
_diffrn_radiation_source 'fine-focus sealed tube'
_diffrn_radiation_type MoK\a
_diffrn_radiation_wavelength 0.71069
_diffrn_reflns_av_R_equivalents 0.1490
_diffrn_reflns_av_sigmaI/netI 0.2432
_diffrn_reflns_limit_h_max 52
_diffrn_reflns_limit_h_min -51
_diffrn_reflns_limit_k_max 26
_diffrn_reflns_limit_k_min -23
_diffrn_reflns_limit_l_max 36
_diffrn_reflns_limit_l_min -33
_diffrn_reflns_number 61214
_diffrn_reflns_theta_full 28.35
_diffrn_reflns_theta_max 28.35
_diffrn_reflns_theta_min 1.49
_diffrn_standards_decay_% <2.0
_exptl_absorpt_coefficient_mu 0.694
_exptl_absorpt_correction_T_max 0.9863
_exptl_absorpt_correction_T_min 0.8188
_exptl_absorpt_correction_type multi-scan
_exptl_absorpt_process_details 'Bruker SADABS'
_exptl_crystal_colour 'dark brown'
_exptl_crystal_density_diffrn 1.363
_exptl_crystal_density_method 'not measured'
_exptl_crystal_description plate
_exptl_crystal_F_000 8560
_exptl_crystal_size_max 0.30
_exptl_crystal_size_mid 0.25
_exptl_crystal_size_min 0.02
_refine_diff_density_max 0.764
_refine_diff_density_min -0.518
_refine_diff_density_rms 0.084
_refine_ls_extinction_method none
_refine_ls_goodness_of_fit_ref 0.911
_refine_ls_hydrogen_treatment mixed
_refine_ls_matrix_type full
_refine_ls_number_parameters 1133
_refine_ls_number_reflns 23634
_refine_ls_number_restraints 66
_refine_ls_restrained_S_all 0.914
_refine_ls_R_factor_all 0.3130
_refine_ls_R_factor_gt 0.1044
_refine_ls_shift/su_max 4.111
_refine_ls_shift/su_mean 0.119
_refine_ls_structure_factor_coef Fsqd
_refine_ls_weighting_details 'calc w=1/[\s^2^(Fo^2^)+(0.1494P)^2^+0.0000P] where P=(Fo^2^+2Fc^2^)/3'
_refine_ls_weighting_scheme calc
_refine_ls_wR_factor_gt 0.2527
_refine_ls_wR_factor_ref 0.3435
_reflns_number_gt 6006
_reflns_number_total 23634
_reflns_threshold_expression >2sigma(I)
_cod_data_source_file ic050891hc1_7.cif
_cod_data_source_block complex5b
_cod_depositor_comments
;
The following automatic conversions were performed:
'_symmetry_cell_setting' value 'Monoclinic' changed to 'monoclinic'
according to '/home/saulius/struct/CIF-dictionaries/cif_core.dic'
dictionary named 'cif_core.dic' version 2.4.1 from
2010-06-29.

'_exptl_absorpt_correction_type' value 'Multi-scan' changed
to 'multi-scan' according to
'/home/saulius/struct/CIF-dictionaries/cif_core.dic' dictionary named
'cif_core.dic' version 2.4.1 from 2010-06-29.

Automatic conversion script
Id: cif_fix_enum 1527 2010-12-29 10:47:43Z saulius 
;
_cod_database_code 4309690

loop_
_symmetry_equiv_pos_as_xyz
'x, y, z'
'-x, y, -z+1/2'
'x+1/2, y+1/2, z'
'-x+1/2, y+1/2, -z+1/2'
'-x, -y, -z'
'x, -y, z-1/2'
'-x+1/2, -y+1/2, -z'
'x+1/2, -y+1/2, z-1/2'

loop_
_atom_site_label
_atom_site_type_symbol
_atom_site_fract_x
_atom_site_fract_y
_atom_site_fract_z
_atom_site_U_iso_or_equiv
_atom_site_adp_type
_atom_site_occupancy
_atom_site_symmetry_multiplicity
_atom_site_calc_flag
_atom_site_refinement_flags
_atom_site_disorder_assembly
_atom_site_disorder_group
Mn1A Mn 0.09755(4) 0.52018(8) 0.36374(6) 0.0812(5) Uani 1 1 d . . .
O1A O 0.07731(19) 0.4607(5) 0.3918(3) 0.110(3) Uani 1 1 d . . .
O2A O 0.18118(19) 0.3755(3) 0.4100(3) 0.085(2) Uani 1 1 d . . .
O3A O 0.12669(18) 0.5741(3) 0.3405(2) 0.0781(18) Uani 1 1 d . . .
O4A O 0.0679(2) 0.4727(4) 0.2847(3) 0.099(2) Uani 1 1 d . . .
N1A N 0.1434(2) 0.4656(4) 0.3861(3) 0.073(2) Uani 1 1 d . . .
N2A N 0.1720(2) 0.4930(4) 0.3737(3) 0.071(2) Uani 1 1 d . . .
N3A N 0.0503(3) 0.4711(4) 0.1950(4) 0.101(3) Uani 1 1 d . . .
C1A C 0.0905(4) 0.4028(7) 0.4120(5) 0.097(4) Uani 1 1 d . . .
C2A C 0.0668(4) 0.3656(8) 0.4281(5) 0.129(5) Uani 1 1 d . . .
H2A H 0.0433 0.3840 0.4241 0.154 Uiso 1 1 calc R . .
C3A C 0.0773(5) 0.3040(8) 0.4493(6) 0.148(6) Uani 1 1 d . . .
H3A H 0.0613 0.2804 0.4600 0.177 Uiso 1 1 calc R . .
C4A C 0.1110(5) 0.2765(7) 0.4549(7) 0.148(6) Uani 1 1 d . . .
H4A H 0.1178 0.2327 0.4666 0.177 Uiso 1 1 calc R . .
C5A C 0.1352(4) 0.3166(7) 0.4425(6) 0.128(5) Uani 1 1 d . . .
H5A H 0.1598 0.2997 0.4500 0.153 Uiso 1 1 calc R . .
C6A C 0.1257(3) 0.3758(6) 0.4213(4) 0.083(3) Uani 1 1 d . . .
C7A C 0.1517(3) 0.4056(6) 0.4055(4) 0.080(3) Uani 1 1 d . . .
C8A C 0.1602(3) 0.5493(5) 0.3505(4) 0.069(3) Uani 1 1 d . . .
C9A C 0.1846(3) 0.5879(5) 0.3316(4) 0.083(3) Uani 1 1 d D B .
H9A H 0.2115 0.5694 0.3500 0.100 Uiso 1 1 calc R . .
C10A C 0.1686(3) 0.5800(5) 0.2713(4) 0.089(3) Uani 1 1 d D . .
H10A H 0.1432 0.6024 0.2521 0.107 Uiso 1 1 calc R A 1
H10B H 0.1643 0.5330 0.2620 0.107 Uiso 1 1 calc R A 1
C11A C 0.1959(5) 0.6075(9) 0.2520(8) 0.117(8) Uiso 0.608(17) 1 d PD B 1
H11A H 0.2012 0.6535 0.2624 0.175 Uiso 0.608(17) 1 calc PR B 1
H11B H 0.1836 0.6038 0.2126 0.175 Uiso 0.608(17) 1 calc PR B 1
H11C H 0.2203 0.5829 0.2685 0.175 Uiso 0.608(17) 1 calc PR B 1
C20A C 0.1875(3) 0.6592(5) 0.3469(5) 0.108(4) Uani 1 1 d D . .
H20A H 0.1612 0.6791 0.3293 0.130 Uiso 1 1 calc R B 2
H20B H 0.2038 0.6827 0.3345 0.130 Uiso 1 1 calc R B 2
C21A C 0.2055(9) 0.6652(14) 0.4084(8) 0.121(13) Uiso 0.392(17) 1 d PD B 2
H21A H 0.1912 0.6375 0.4210 0.182 Uiso 0.392(17) 1 calc PR B 2
H21B H 0.2042 0.7107 0.4180 0.182 Uiso 0.392(17) 1 calc PR B 2
H21C H 0.2328 0.6512 0.4254 0.182 Uiso 0.392(17) 1 calc PR B 2
C13A C 0.0738(4) 0.4828(5) 0.2477(6) 0.100(4) Uani 1 1 d . . .
H13A H 0.0984 0.5016 0.2567 0.119 Uiso 1 1 calc R . .
C14A C 0.0130(4) 0.4472(8) 0.1806(7) 0.188(8) Uani 1 1 d . . .
H14A H 0.0015 0.4281 0.1444 0.282 Uiso 1 1 calc R . .
H14B H -0.0035 0.4830 0.1809 0.282 Uiso 1 1 calc R . .
H14C H 0.0149 0.4137 0.2065 0.282 Uiso 1 1 calc R . .
C15A C 0.0599(5) 0.4895(6) 0.1531(5) 0.154(6) Uani 1 1 d . . .
H15A H 0.0871 0.5035 0.1697 0.231 Uiso 1 1 calc R . .
H15B H 0.0430 0.5255 0.1318 0.231 Uiso 1 1 calc R . .
H15C H 0.0560 0.4520 0.1295 0.231 Uiso 1 1 calc R . .
Mn2B Mn 0.21106(4) 0.41044(7) 0.37602(6) 0.0725(4) Uani 1 1 d . . .
O1B O 0.17395(19) 0.3865(3) 0.3075(3) 0.092(2) Uani 1 1 d . . .
O2B O 0.26782(17) 0.4635(3) 0.2911(2) 0.0753(17) Uani 1 1 d . . .
O3B O 0.25370(19) 0.4388(3) 0.4420(3) 0.088(2) Uani 1 1 d . . .
N1B N 0.24380(19) 0.4447(3) 0.3486(3) 0.0647(19) Uani 1 1 d . . .
N2B N 0.2807(2) 0.4696(4) 0.3895(3) 0.070(2) Uani 1 1 d . . .
C1B C 0.1739(3) 0.3936(4) 0.2613(4) 0.073(3) Uani 1 1 d . . .
C2B C 0.1410(3) 0.3708(5) 0.2154(5) 0.084(3) Uani 1 1 d . . .
H2B H 0.1204 0.3518 0.2195 0.100 Uiso 1 1 calc R . .
C3B C 0.1373(3) 0.3749(4) 0.1656(5) 0.087(3) Uani 1 1 d . . .
H3B H 0.1140 0.3606 0.1352 0.105 Uiso 1 1 calc R . .
C4B C 0.1679(3) 0.4004(5) 0.1586(4) 0.084(3) Uani 1 1 d . . .
H4B H 0.1659 0.4017 0.1238 0.101 Uiso 1 1 calc R . .
C5B C 0.2010(2) 0.4237(4) 0.2031(4) 0.073(3) Uani 1 1 d . . .
H5B H 0.2215 0.4422 0.1985 0.088 Uiso 1 1 calc R . .
C6B C 0.2046(2) 0.4201(4) 0.2547(4) 0.063(2) Uani 1 1 d . . .
C7B C 0.2406(2) 0.4440(4) 0.3002(4) 0.057(2) Uani 1 1 d . . .
C8B C 0.2822(3) 0.4629(5) 0.4360(5) 0.080(3) Uani 1 1 d . . .
C9B C 0.3188(3) 0.4838(6) 0.4858(4) 0.102(4) Uani 1 1 d D D .
H9B H 0.3352 0.5086 0.4738 0.123 Uiso 1 1 calc R . .
C10B C 0.3412(4) 0.4196(9) 0.5144(6) 0.198(8) Uani 1 1 d D . .
H10C H 0.3286 0.3957 0.5322 0.237 Uiso 1 1 calc R C 1
H10D H 0.3448 0.3901 0.4893 0.237 Uiso 1 1 calc R C 1
C11B C 0.3802(8) 0.4527(18) 0.5558(15) 0.27(3) Uiso 0.49(3) 1 d PD D 1
H11D H 0.4020 0.4232 0.5639 0.406 Uiso 0.49(3) 1 calc PR D 1
H11E H 0.3792 0.4624 0.5891 0.406 Uiso 0.49(3) 1 calc PR D 1
H11F H 0.3838 0.4934 0.5405 0.406 Uiso 0.49(3) 1 calc PR D 1
C20B C 0.3087(5) 0.5290(10) 0.5193(6) 0.188(9) Uani 1 1 d D . .
H20C H 0.2925 0.5050 0.5316 0.225 Uiso 1 1 calc R D 2
H20D H 0.3330 0.5422 0.5516 0.225 Uiso 1 1 calc R D 2
C21B C 0.2874(11) 0.5887(14) 0.4900(16) 0.21(2) Uiso 0.51(3) 1 d PD D 2
H21D H 0.2985 0.6049 0.4677 0.314 Uiso 0.51(3) 1 calc PR D 2
H21E H 0.2898 0.6223 0.5160 0.314 Uiso 0.51(3) 1 calc PR D 2
H21F H 0.2598 0.5782 0.4669 0.314 Uiso 0.51(3) 1 calc PR D 2
O4B O 0.2392(3) 0.3129(4) 0.3893(4) 0.145(4) Uani 1 1 d D . .
N3B N 0.2621(10) 0.2180(15) 0.4348(16) 2.0(3) Uiso 1 1 d D . .
C13B C 0.2403(7) 0.2717(10) 0.4164(8) 0.305(15) Uiso 1 1 d D . .
H13B H 0.2217 0.2760 0.4287 0.366 Uiso 1 1 calc R . .
C14B C 0.2901(8) 0.2143(14) 0.4157(13) 0.384(18) Uiso 1 1 d D . .
H14D H 0.2932 0.2575 0.4034 0.577 Uiso 1 1 calc R . .
H14E H 0.2809 0.1834 0.3857 0.577 Uiso 1 1 calc R . .
H14F H 0.3151 0.1996 0.4451 0.577 Uiso 1 1 calc R . .
C15B C 0.2477(8) 0.1801(13) 0.4641(12) 0.374(17) Uiso 1 1 d D . .
H15D H 0.2608 0.1376 0.4733 0.561 Uiso 1 1 calc R . .
H15E H 0.2196 0.1737 0.4418 0.561 Uiso 1 1 calc R . .
H15F H 0.2529 0.2031 0.4973 0.561 Uiso 1 1 calc R . .
Mn3C Mn 0.31863(4) 0.48934(7) 0.35173(6) 0.0732(5) Uani 1 1 d . . .
O1C O 0.33869(18) 0.4055(3) 0.3649(3) 0.0854(19) Uani 1 1 d . . .
O2C O 0.42755(18) 0.5236(3) 0.4807(3) 0.108(3) Uani 1 1 d . . .
O3C O 0.30698(18) 0.5800(3) 0.3450(3) 0.098(2) Uani 1 1 d . . .
N1C N 0.3666(2) 0.5213(4) 0.4088(3) 0.080(2) Uani 1 1 d . . .
N2C N 0.3687(2) 0.5909(4) 0.4131(4) 0.097(3) Uani 1 1 d . . .
C1C C 0.3727(3) 0.3829(5) 0.4040(4) 0.073(3) Uani 1 1 d . . .
C2C C 0.3788(3) 0.3163(5) 0.4033(5) 0.090(3) Uani 1 1 d . . .
H2C H 0.3597 0.2889 0.3766 0.109 Uiso 1 1 calc R . .
C3C C 0.4135(4) 0.2912(6) 0.4428(7) 0.112(4) Uani 1 1 d . . .
H3C H 0.4180 0.2457 0.4425 0.134 Uiso 1 1 calc R . .
C4C C 0.4417(3) 0.3284(6) 0.4821(6) 0.103(4) Uani 1 1 d . . .
H4C H 0.4648 0.3093 0.5098 0.124 Uiso 1 1 calc R . .
C5C C 0.4356(3) 0.3928(5) 0.4804(5) 0.105(4) Uani 1 1 d . . .
H5C H 0.4557 0.4199 0.5059 0.126 Uiso 1 1 calc R . .
C6C C 0.4019(3) 0.4208(5) 0.4437(4) 0.078(3) Uani 1 1 d . . .
C7C C 0.3992(3) 0.4917(5) 0.4444(4) 0.084(3) Uani 1 1 d . . .
C8C C 0.3364(3) 0.6159(5) 0.3777(5) 0.109(4) Uani 1 1 d . . .
C9C C 0.3302(4) 0.6911(6) 0.3696(8) 0.227(12) Uani 1 1 d D F .
H9C H 0.3551 0.7132 0.3950 0.273 Uiso 1 1 calc R . .
C10C C 0.3209(6) 0.7079(8) 0.3115(8) 0.29(2) Uani 1 1 d D . .
H10E H 0.2961 0.6866 0.2861 0.353 Uiso 1 1 calc R E 1
H10F H 0.3172 0.7556 0.3063 0.353 Uiso 1 1 calc R E 1
C11C C 0.3520(10) 0.6868(16) 0.2979(14) 0.112(15) Uiso 0.38(3) 1 d PD F 1
H11G H 0.3754 0.6739 0.3309 0.168 Uiso 0.38(3) 1 calc PR F 1
H11H H 0.3583 0.7232 0.2809 0.168 Uiso 0.38(3) 1 calc PR F 1
H11I H 0.3426 0.6498 0.2729 0.168 Uiso 0.38(3) 1 calc PR F 1
C20C C 0.2982(5) 0.7091(7) 0.3869(9) 0.220(11) Uani 1 1 d D . .
H20E H 0.2765 0.7341 0.3582 0.264 Uiso 1 1 calc R F 2
H20F H 0.2877 0.6694 0.3952 0.264 Uiso 1 1 calc R F 2
C21C C 0.321(3) 0.751(13) 0.438(8) 1.9(4) Uiso 0.62(3) 1 d PD F 2
H21G H 0.3480 0.7557 0.4452 2.788 Uiso 0.62(3) 1 calc PR F 2
H21H H 0.3205 0.7301 0.4686 2.788 Uiso 0.62(3) 1 calc PR F 2
H21I H 0.3089 0.7944 0.4320 2.788 Uiso 0.62(3) 1 calc PR F 2
O4C O 0.3367(2) 0.5027(6) 0.2889(4) 0.152(4) Uani 1 1 d D . .
N3C N 0.3275(7) 0.5435(12) 0.2082(7) 0.314(13) Uani 1 1 d D . .
C13C C 0.3203(6) 0.5182(9) 0.2457(7) 0.229(11) Uani 1 1 d D . .
H13C H 0.2931 0.5113 0.2318 0.274 Uiso 1 1 calc R . .
C14C C 0.3661(7) 0.5595(18) 0.2260(13) 0.51(4) Uani 1 1 d D . .
H14G H 0.3683 0.5836 0.1976 0.763 Uiso 1 1 calc R . .
H14H H 0.3817 0.5196 0.2345 0.763 Uiso 1 1 calc R . .
H14I H 0.3757 0.5868 0.2584 0.763 Uiso 1 1 calc R . .
C15C C 0.2994(9) 0.560(3) 0.1549(10) 0.88(6) Uani 1 1 d D . .
H15G H 0.3123 0.5812 0.1366 1.314 Uiso 1 1 calc R . .
H15H H 0.2804 0.5904 0.1560 1.314 Uiso 1 1 calc R . .
H15I H 0.2860 0.5207 0.1352 1.314 Uiso 1 1 calc R . .
Mn4D Mn 0.42904(4) 0.61980(8) 0.47750(8) 0.0972(6) Uani 1 1 d . . .
O1D O 0.4490(2) 0.6195(4) 0.4303(3) 0.106(2) Uani 1 1 d . . .
O2D O 0.43407(16) 0.8191(3) 0.4546(2) 0.0705(16) Uani 1 1 d . . .
O3D O 0.4114(2) 0.6339(4) 0.5249(4) 0.116(3) Uani 1 1 d . . .
O4D O 0.4857(2) 0.6146(4) 0.5503(4) 0.144(4) Uani 1 1 d . . .
N1D N 0.4279(2) 0.7150(4) 0.4770(3) 0.075(2) Uani 1 1 d . . .
N2D N 0.4178(2) 0.7420(4) 0.5123(4) 0.084(2) Uani 1 1 d . . .
N3D N 0.5392(2) 0.5777(5) 0.6230(4) 0.096(3) Uani 1 1 d . . .
C1D C 0.4563(3) 0.6669(6) 0.4045(5) 0.087(3) Uani 1 1 d . . .
C2D C 0.4694(4) 0.6518(6) 0.3687(7) 0.126(5) Uani 1 1 d . . .
H2D H 0.4718 0.6073 0.3614 0.151 Uiso 1 1 calc R . .
C3D C 0.4788(4) 0.6980(9) 0.3437(7) 0.144(6) Uani 1 1 d . . .
H3D H 0.4895 0.6865 0.3209 0.173 Uiso 1 1 calc R . .
C4D C 0.4727(4) 0.7641(7) 0.3515(6) 0.128(5) Uani 1 1 d . . .
H4D H 0.4776 0.7970 0.3320 0.154 Uiso 1 1 calc R . .
C5D C 0.4601(3) 0.7809(6) 0.3857(5) 0.092(3) Uani 1 1 d . . .
H5D H 0.4573 0.8257 0.3918 0.111 Uiso 1 1 calc R . .
C6D C 0.4512(2) 0.7346(5) 0.4117(4) 0.070(3) Uani 1 1 d . . .
C7D C 0.4375(2) 0.7561(5) 0.4498(4) 0.070(3) Uani 1 1 d . . .
C8D C 0.4095(3) 0.6932(9) 0.5359(5) 0.102(4) Uani 1 1 d . . .
C9D C 0.4019(4) 0.7152(8) 0.5785(7) 0.157(7) Uani 1 1 d D H .
H9D H 0.3989 0.7633 0.5718 0.189 Uiso 1 1 calc R . .
C10D C 0.4401(4) 0.7116(7) 0.6357(6) 0.156(6) Uani 1 1 d D . .
H10G H 0.4501 0.6663 0.6430 0.187 Uiso 1 1 calc R G 1
H10H H 0.4605 0.7402 0.6358 0.187 Uiso 1 1 calc R G 1
C11D C 0.4306(8) 0.7332(12) 0.6785(10) 0.177(14) Uiso 0.63(3) 1 d PD H 1
H11J H 0.4269 0.7806 0.6764 0.266 Uiso 0.63(3) 1 calc PR H 1
H11K H 0.4521 0.7215 0.7140 0.266 Uiso 0.63(3) 1 calc PR H 1
H11L H 0.4067 0.7116 0.6731 0.266 Uiso 0.63(3) 1 calc PR H 1
C20D C 0.3636(7) 0.6975(15) 0.5755(9) 0.330(17) Uani 1 1 d D . .
H20G H 0.3562 0.6520 0.5629 0.395 Uiso 1 1 calc R H 2
H20H H 0.3426 0.7271 0.5506 0.395 Uiso 1 1 calc R H 2
C21D C 0.3703(13) 0.705(2) 0.6341(13) 0.21(3) Uiso 0.37(3) 1 d PD H 2
H21J H 0.3970 0.6924 0.6598 0.318 Uiso 0.37(3) 1 calc PR H 2
H21K H 0.3519 0.6777 0.6391 0.318 Uiso 0.37(3) 1 calc PR H 2
H21L H 0.3662 0.7511 0.6404 0.318 Uiso 0.37(3) 1 calc PR H 2
C13D C 0.5084(4) 0.5740(7) 0.5731(5) 0.106(4) Uani 1 1 d . . .
H13D H 0.5049 0.5337 0.5546 0.127 Uiso 1 1 calc R . .
C14D C 0.5655(3) 0.5238(5) 0.6459(5) 0.110(4) Uani 1 1 d . . .
H14J H 0.5612 0.5030 0.6738 0.165 Uiso 1 1 calc R . .
H14K H 0.5924 0.5398 0.6620 0.165 Uiso 1 1 calc R . .
H14L H 0.5610 0.4920 0.6176 0.165 Uiso 1 1 calc R . .
C15D C 0.5475(4) 0.6356(5) 0.6543(6) 0.147(6) Uani 1 1 d . . .
H15J H 0.5265 0.6673 0.6355 0.221 Uiso 1 1 calc R . .
H15K H 0.5722 0.6541 0.6595 0.221 Uiso 1 1 calc R . .
H15L H 0.5497 0.6253 0.6894 0.221 Uiso 1 1 calc R . .
Mn5E Mn 0.43186(4) 0.85078(7) 0.51820(6) 0.0713(4) Uani 1 1 d . . .
O1E O 0.48397(16) 0.8319(3) 0.5609(3) 0.0693(16) Uani 1 1 d . . .
O2E O 0.44989(17) 0.9251(3) 0.6644(3) 0.0841(19) Uani 1 1 d . . .
O3E O 0.37708(17) 0.8761(3) 0.4834(3) 0.0827(19) Uani 1 1 d . . .
O4E O 0.44493(18) 0.9515(3) 0.4944(3) 0.0768(18) Uani 1 1 d . . .
N1E N 0.4297(2) 0.8863(4) 0.5801(3) 0.068(2) Uani 1 1 d . . .
N2E N 0.3932(2) 0.9122(4) 0.5677(3) 0.090(3) Uani 1 1 d . . .
N3E N 0.4256(2) 1.0458(4) 0.4513(3) 0.079(2) Uani 1 1 d . . .
C1E C 0.5066(3) 0.8372(4) 0.6140(4) 0.065(2) Uani 1 1 d . . .
C2E C 0.5436(3) 0.8107(4) 0.6357(4) 0.074(3) Uani 1 1 d . . .
H2E H 0.5509 0.7881 0.6127 0.088 Uiso 1 1 calc R . .
C3E C 0.5697(3) 0.8160(4) 0.6887(5) 0.081(3) Uani 1 1 d . . .
H3E H 0.5949 0.7977 0.7022 0.097 Uiso 1 1 calc R . .
C4E C 0.5597(3) 0.8482(5) 0.7235(4) 0.089(3) Uani 1 1 d . . .
H4E H 0.5780 0.8521 0.7607 0.107 Uiso 1 1 calc R . .
C5E C 0.5229(3) 0.8743(4) 0.7034(4) 0.074(3) Uani 1 1 d . . .
H5E H 0.5160 0.8965 0.7270 0.089 Uiso 1 1 calc R . .
C6E C 0.4959(2) 0.8685(4) 0.6493(4) 0.060(2) Uani 1 1 d . . .
C7E C 0.4575(3) 0.8950(5) 0.6317(4) 0.069(3) Uani 1 1 d . . .
C8E C 0.3692(3) 0.9037(6) 0.5169(5) 0.087(3) Uani 1 1 d . . .
C9E C 0.3270(3) 0.9283(6) 0.4969(5) 0.110(4) Uani 1 1 d D J .
H9E H 0.3246 0.9393 0.5296 0.132 Uiso 1 1 calc R . .
C10E C 0.3232(3) 0.9944(7) 0.4660(6) 0.141(5) Uani 1 1 d D . .
H10I H 0.3464 1.0222 0.4868 0.170 Uiso 1 1 calc R I 1
H10J H 0.3207 0.9858 0.4301 0.170 Uiso 1 1 calc R I 1
C11E C 0.2873(7) 1.0273(12) 0.4606(12) 0.241(15) Uiso 0.720(19) 1 d PD J 1
H11M H 0.2701 0.9946 0.4633 0.362 Uiso 0.720(19) 1 calc PR J 1
H11N H 0.2738 1.0492 0.4256 0.362 Uiso 0.720(19) 1 calc PR J 1
H11O H 0.2946 1.0595 0.4895 0.362 Uiso 0.720(19) 1 calc PR J 1
C20E C 0.2966(3) 0.8767(7) 0.4661(6) 0.158(6) Uani 1 1 d D . .
H20I H 0.2703 0.8962 0.4509 0.190 Uiso 1 1 calc R J 2
H20J H 0.3002 0.8605 0.4357 0.190 Uiso 1 1 calc R J 2
C21E C 0.2999(10) 0.8210(13) 0.5020(13) 0.084(14) Uiso 0.280(19) 1 d PD J 2
H21M H 0.3269 0.8168 0.5306 0.126 Uiso 0.280(19) 1 calc PR J 2
H21N H 0.2917 0.7806 0.4809 0.126 Uiso 0.280(19) 1 calc PR J 2
H21O H 0.2831 0.8291 0.5182 0.126 Uiso 0.280(19) 1 calc PR J 2
C13E C 0.4207(3) 0.9872(6) 0.4621(5) 0.085(3) Uani 1 1 d . . .
H13E H 0.3951 0.9701 0.4424 0.102 Uiso 1 1 calc R . .
C14E C 0.4633(3) 1.0765(5) 0.4790(4) 0.099(3) Uani 1 1 d . . .
H14M H 0.4605 1.1212 0.4888 0.148 Uiso 1 1 calc R . .
H14N H 0.4751 1.0774 0.4553 0.148 Uiso 1 1 calc R . .
H14O H 0.4801 1.0517 0.5117 0.148 Uiso 1 1 calc R . .
C15E C 0.3932(3) 1.0849(6) 0.4124(5) 0.130(5) Uani 1 1 d . . .
H15M H 0.3986 1.0992 0.3836 0.195 Uiso 1 1 calc R . .
H15N H 0.3898 1.1232 0.4305 0.195 Uiso 1 1 calc R . .
H15O H 0.3694 1.0587 0.3969 0.195 Uiso 1 1 calc R . .
O1S O 0.1524(7) 0.2014(13) 0.3521(11) 0.321(14) Uani 1 1 d . . .
N1S N 0.0968(7) 0.2464(9) 0.3188(7) 0.195(8) Uani 1 1 d . . .
C1S C 0.129(2) 0.262(2) 0.324(2) 0.49(5) Uani 1 1 d . . .
H1S H 0.1369 0.3004 0.3141 0.592 Uiso 1 1 calc R . .
C2S C 0.0820(9) 0.1902(13) 0.3294(12) 0.329(17) Uani 1 1 d . . .
H2S1 H 0.0655 0.2019 0.3452 0.493 Uiso 1 1 calc R . .
H2S2 H 0.1036 0.1628 0.3547 0.493 Uiso 1 1 calc R . .
H2S3 H 0.0666 0.1662 0.2957 0.493 Uiso 1 1 calc R . .
C3S C 0.0677(13) 0.301(2) 0.2993(12) 0.50(4) Uani 1 1 d . . .
H3S1 H 0.0429 0.2845 0.2951 0.751 Uiso 1 1 calc R . .
H3S2 H 0.0641 0.3164 0.2645 0.751 Uiso 1 1 calc R . .
H3S3 H 0.0772 0.3363 0.3256 0.751 Uiso 1 1 calc R . .
O2S O 0.3669(11) 0.398(2) 0.2139(19) 0.64(3) Uiso 1 1 d D . .
N2S N 0.3188(7) 0.3477(12) 0.2114(10) 0.305(10) Uiso 1 1 d D . .
C4S C 0.3567(9) 0.361(3) 0.2350(17) 0.59(4) Uiso 1 1 d D . .
H4S H 0.3745 0.3406 0.2679 0.703 Uiso 1 1 calc R . .
C5S C 0.2979(8) 0.3218(14) 0.2365(11) 0.335(15) Uiso 1 1 d D . .
H5S1 H 0.3154 0.3176 0.2754 0.503 Uiso 1 1 calc R . .
H5S2 H 0.2876 0.2787 0.2213 0.503 Uiso 1 1 calc R . .
H5S3 H 0.2764 0.3510 0.2303 0.503 Uiso 1 1 calc R . .
C6S C 0.3001(9) 0.3679(18) 0.1562(11) 0.43(2) Uiso 1 1 d D . .
H6S1 H 0.2787 0.3978 0.1494 0.638 Uiso 1 1 calc R . .
H6S2 H 0.2899 0.3296 0.1328 0.638 Uiso 1 1 calc R . .
H6S3 H 0.3191 0.3903 0.1485 0.638 Uiso 1 1 calc R . .
O3S O 0.4353(11) 0.532(2) 0.7217(17) 0.53(3) Uiso 0.85(2) 1 d PD . .
N3S N 0.4543(10) 0.4910(16) 0.6642(14) 0.365(18) Uiso 0.85(2) 1 d PD . .
C7S C 0.4318(14) 0.510(4) 0.684(2) 0.65(7) Uiso 0.85(2) 1 d PD . .
H7S H 0.4052 0.5026 0.6588 0.775 Uiso 0.85(2) 1 calc PR . .
C8S C 0.4921(13) 0.464(3) 0.700(2) 0.58(6) Uiso 0.85(2) 1 d PD . .
H8S1 H 0.4974 0.4696 0.7376 0.870 Uiso 0.85(2) 1 calc PR . .
H8S2 H 0.5120 0.4877 0.6953 0.870 Uiso 0.85(2) 1 calc PR . .
H8S3 H 0.4927 0.4180 0.6924 0.870 Uiso 0.85(2) 1 calc PR . .
C9S C 0.4493(15) 0.512(3) 0.6144(16) 0.54(4) Uiso 0.85(2) 1 d PD . .
H9S1 H 0.4251 0.4941 0.5856 0.814 Uiso 0.85(2) 1 calc PR . .
H9S2 H 0.4713 0.4974 0.6098 0.814 Uiso 0.85(2) 1 calc PR . .
H9S3 H 0.4480 0.5600 0.6130 0.814 Uiso 0.85(2) 1 calc PR . .
O1W O 0.2706(9) 0.2853(15) 0.3186(14) 0.31(2) Uiso 0.58(4) 1 d P . .

loop_
_atom_site_aniso_label
_atom_site_aniso_U_11
_atom_site_aniso_U_22
_atom_site_aniso_U_33
_atom_site_aniso_U_23
_atom_site_aniso_U_13
_atom_site_aniso_U_12
Mn1A 0.0609(9) 0.1217(13) 0.0607(10) 0.0116(9) 0.0291(8) 0.0027(8)
O1A 0.064(5) 0.161(8) 0.105(6) 0.042(5) 0.039(4) 0.000(5)
O2A 0.076(4) 0.090(5) 0.085(5) 0.023(4) 0.035(4) 0.010(4)
O3A 0.064(4) 0.102(5) 0.068(4) 0.007(3) 0.031(4) 0.012(4)
O4A 0.087(5) 0.140(7) 0.071(6) 0.002(5) 0.038(5) 0.005(4)
N1A 0.063(5) 0.107(7) 0.058(5) 0.014(5) 0.037(4) -0.001(4)
N2A 0.067(5) 0.083(6) 0.068(5) 0.017(4) 0.036(4) -0.002(4)
N3A 0.095(7) 0.086(6) 0.080(8) -0.007(5) 0.009(6) 0.019(5)
C1A 0.088(9) 0.148(12) 0.071(8) 0.018(7) 0.050(7) -0.014(8)
C2A 0.097(9) 0.195(14) 0.111(11) 0.064(10) 0.063(8) 0.004(9)
C3A 0.134(12) 0.176(15) 0.173(16) 0.078(12) 0.106(12) 0.006(11)
C4A 0.177(15) 0.129(12) 0.191(17) 0.039(10) 0.132(14) 0.009(11)
C5A 0.141(11) 0.156(13) 0.132(12) 0.026(10) 0.102(11) -0.019(10)
C6A 0.097(8) 0.093(8) 0.070(7) 0.034(6) 0.049(7) -0.004(7)
C7A 0.082(8) 0.092(8) 0.070(7) 0.023(6) 0.039(6) 0.001(6)
C8A 0.063(6) 0.087(7) 0.058(6) -0.002(5) 0.030(5) -0.012(6)
C9A 0.063(6) 0.101(9) 0.092(9) 0.019(6) 0.042(6) 0.012(5)
C10A 0.106(8) 0.101(8) 0.084(9) 0.008(6) 0.064(7) -0.016(6)
C20A 0.115(9) 0.076(8) 0.148(12) -0.005(7) 0.075(9) -0.009(6)
C13A 0.092(8) 0.092(8) 0.081(10) -0.015(7) 0.014(8) -0.004(6)
C14A 0.074(9) 0.241(18) 0.188(18) -0.090(14) 0.015(10) 0.035(11)
C15A 0.27(2) 0.120(11) 0.089(10) -0.006(8) 0.104(13) 0.020(11)
Mn2B 0.0648(9) 0.0858(10) 0.0632(10) 0.0000(8) 0.0278(8) -0.0057(7)
O1B 0.085(5) 0.126(6) 0.061(5) -0.011(4) 0.032(4) -0.035(4)
O2B 0.065(4) 0.097(5) 0.063(4) -0.009(3) 0.031(4) -0.014(3)
O3B 0.072(4) 0.124(6) 0.062(5) 0.005(4) 0.028(4) -0.005(4)
N1B 0.057(5) 0.082(5) 0.050(5) -0.014(4) 0.022(4) -0.011(4)
N2B 0.060(5) 0.090(6) 0.053(5) -0.006(4) 0.020(4) -0.008(4)
C1B 0.059(6) 0.069(6) 0.075(8) -0.012(5) 0.018(6) -0.014(5)
C2B 0.073(7) 0.099(8) 0.065(8) -0.011(6) 0.022(6) -0.018(6)
C3B 0.074(7) 0.072(7) 0.089(9) -0.012(6) 0.018(7) -0.010(5)
C4B 0.092(8) 0.106(8) 0.043(6) -0.001(5) 0.023(6) 0.019(7)
C5B 0.050(5) 0.094(7) 0.059(7) 0.005(5) 0.014(5) 0.003(5)
C6B 0.055(6) 0.062(6) 0.059(7) -0.010(5) 0.018(5) 0.003(4)
C7B 0.054(5) 0.055(5) 0.055(6) -0.005(4) 0.020(5) 0.002(4)
C8B 0.061(7) 0.095(8) 0.066(8) -0.004(6) 0.016(6) 0.001(5)
C9B 0.084(8) 0.145(10) 0.055(7) -0.014(7) 0.014(6) -0.015(7)
C10B 0.075(9) 0.34(2) 0.102(12) 0.018(14) -0.021(8) 0.008(12)
C20B 0.156(14) 0.33(3) 0.086(11) -0.092(15) 0.063(11) -0.125(17)
O4B 0.170(8) 0.108(6) 0.200(10) 0.049(6) 0.122(8) 0.030(6)
Mn3C 0.0514(8) 0.0814(10) 0.0742(11) 0.0052(8) 0.0202(8) -0.0037(7)
O1C 0.071(4) 0.082(5) 0.085(5) -0.001(4) 0.023(4) 0.009(4)
O2C 0.058(4) 0.078(5) 0.123(6) 0.023(4) -0.008(4) -0.010(3)
O3C 0.062(4) 0.080(5) 0.106(6) 0.014(4) 0.003(4) -0.010(4)
N1C 0.056(5) 0.066(6) 0.091(6) 0.020(4) 0.014(5) -0.009(4)
N2C 0.057(5) 0.076(6) 0.104(7) 0.015(5) -0.004(5) -0.002(4)
C1C 0.058(6) 0.088(8) 0.078(8) 0.012(6) 0.037(6) -0.003(6)
C2C 0.087(8) 0.073(8) 0.108(10) 0.022(6) 0.044(7) 0.010(6)
C3C 0.130(11) 0.086(9) 0.155(13) 0.049(9) 0.097(11) 0.026(9)
C4C 0.069(7) 0.094(10) 0.133(12) 0.033(8) 0.038(8) -0.002(7)
C5C 0.062(7) 0.061(7) 0.159(12) 0.035(7) 0.025(7) -0.011(5)
C6C 0.053(6) 0.071(7) 0.103(9) 0.029(6) 0.030(6) -0.003(5)
C7C 0.051(6) 0.075(8) 0.096(8) 0.014(6) 0.011(6) -0.019(5)
C8C 0.069(7) 0.068(7) 0.143(12) 0.024(7) 0.012(8) -0.011(6)
C9C 0.077(9) 0.076(10) 0.32(3) -0.001(13) -0.073(13) -0.012(7)
C10C 0.22(2) 0.137(15) 0.24(2) 0.117(17) -0.11(2) -0.075(16)
C20C 0.130(14) 0.093(10) 0.39(3) -0.004(14) 0.088(18) 0.041(9)
O4C 0.086(6) 0.273(12) 0.094(7) 0.067(8) 0.041(6) 0.021(6)
N3C 0.25(2) 0.52(4) 0.157(18) 0.11(2) 0.094(18) -0.06(2)
C13C 0.26(3) 0.27(2) 0.17(2) 0.027(19) 0.12(2) -0.11(2)
C14C 0.34(4) 0.69(7) 0.69(8) 0.52(7) 0.40(5) 0.28(5)
C15C 0.51(6) 1.87(18) 0.08(2) 0.16(6) 0.00(3) -0.513
Mn4D 0.0654(10) 0.0795(11) 0.1062(15) 0.0145(10) 0.0088(10) -0.0199(8)
O1D 0.093(5) 0.085(5) 0.146(8) 0.011(5) 0.062(6) -0.006(4)
O2D 0.074(4) 0.066(4) 0.057(4) -0.001(3) 0.020(3) -0.010(3)
O3D 0.099(6) 0.074(5) 0.132(8) 0.000(5) 0.021(5) -0.029(4)
O4D 0.074(5) 0.111(7) 0.165(9) 0.054(6) -0.009(6) -0.018(5)
N1D 0.061(5) 0.087(6) 0.060(6) 0.008(5) 0.016(4) -0.017(4)
N2D 0.083(6) 0.090(6) 0.074(7) 0.014(5) 0.035(5) -0.007(5)
N3D 0.072(6) 0.092(7) 0.092(7) -0.001(6) 0.014(6) -0.005(5)
C1D 0.058(6) 0.080(9) 0.102(9) -0.008(7) 0.022(6) -0.015(6)
C2D 0.134(11) 0.083(9) 0.199(16) -0.039(9) 0.111(12) -0.012(8)
C3D 0.150(13) 0.151(15) 0.178(16) -0.025(12) 0.116(13) -0.025(11)
C4D 0.177(14) 0.090(10) 0.164(14) -0.034(9) 0.119(12) -0.032(9)
C5D 0.086(8) 0.103(9) 0.101(9) 0.006(7) 0.055(7) -0.009(6)
C6D 0.048(5) 0.082(8) 0.064(7) -0.011(6) 0.015(5) -0.007(5)
C7D 0.044(5) 0.069(7) 0.063(7) 0.008(6) 0.000(5) 0.000(5)
C8D 0.094(9) 0.161(15) 0.047(7) -0.016(8) 0.029(7) -0.002(9)
C9D 0.098(11) 0.162(14) 0.152(17) 0.033(12) 0.013(12) -0.050(10)
C10D 0.183(16) 0.133(12) 0.158(16) 0.020(11) 0.088(15) -0.050(11)
C20D 0.36(4) 0.51(5) 0.19(3) -0.11(3) 0.19(3) -0.19(3)
C13D 0.087(9) 0.115(11) 0.090(10) -0.012(8) 0.023(8) -0.042(8)
C14D 0.116(9) 0.094(8) 0.099(10) 0.006(7) 0.035(8) 0.012(7)
C15D 0.142(12) 0.065(8) 0.204(16) -0.029(9) 0.059(11) -0.014(7)
Mn5E 0.0618(9) 0.0882(10) 0.0552(9) 0.0011(7) 0.0211(7) -0.0103(7)
O1E 0.061(4) 0.077(4) 0.062(4) -0.002(3) 0.024(3) 0.003(3)
O2E 0.066(4) 0.135(6) 0.049(4) 0.006(4) 0.026(3) 0.002(4)
O3E 0.060(4) 0.121(5) 0.062(5) -0.002(4) 0.025(4) 0.001(4)
O4E 0.072(4) 0.083(5) 0.082(5) -0.003(4) 0.043(4) 0.000(4)
N1E 0.050(4) 0.101(6) 0.050(5) 0.011(4) 0.021(4) -0.003(4)
N2E 0.057(5) 0.145(8) 0.061(6) -0.011(5) 0.024(5) 0.002(5)
N3E 0.078(6) 0.066(6) 0.096(7) 0.011(5) 0.044(5) 0.003(5)
C1E 0.058(6) 0.057(6) 0.065(7) 0.004(5) 0.018(5) -0.005(4)
C2E 0.073(7) 0.076(7) 0.059(7) -0.006(5) 0.022(6) 0.004(5)
C3E 0.079(7) 0.062(6) 0.087(9) -0.009(6) 0.028(7) 0.009(5)
C4E 0.084(8) 0.096(8) 0.066(7) -0.005(6) 0.020(6) 0.009(6)
C5E 0.056(6) 0.086(7) 0.069(7) -0.007(5) 0.021(5) -0.002(5)
C6E 0.052(5) 0.066(6) 0.056(6) 0.001(5) 0.021(5) 0.000(4)
C7E 0.065(6) 0.097(7) 0.054(7) 0.004(5) 0.035(6) -0.009(5)
C8E 0.063(7) 0.138(10) 0.051(7) 0.002(6) 0.020(6) 0.007(6)
C9E 0.089(9) 0.165(12) 0.075(9) -0.012(8) 0.039(7) 0.012(9)
C10E 0.094(9) 0.199(15) 0.121(12) 0.007(10) 0.044(9) 0.078(9)
C20E 0.062(7) 0.209(16) 0.133(13) -0.055(12) -0.011(8) -0.022(9)
C13E 0.070(7) 0.073(8) 0.092(9) 0.012(6) 0.024(6) 0.011(6)
C14E 0.079(7) 0.127(9) 0.101(9) 0.021(7) 0.053(7) -0.007(7)
C15E 0.083(8) 0.126(10) 0.152(13) 0.062(9) 0.032(8) 0.010(7)
O1S 0.25(2) 0.40(3) 0.30(3) -0.17(3) 0.120(19) -0.09(2)
N1S 0.29(2) 0.176(16) 0.152(14) -0.038(11) 0.136(17) -0.101(17)
C1S 0.88(13) 0.35(6) 0.59(9) -0.21(6) 0.63(10) -0.35(7)
C2S 0.41(4) 0.24(3) 0.42(5) -0.03(3) 0.27(4) -0.14(3)
C3S 0.62(7) 0.45(6) 0.20(3) -0.06(3) 0.01(3) 0.36(6)

loop_
_atom_type_symbol
_atom_type_description
_atom_type_scat_dispersion_real
_atom_type_scat_dispersion_imag
_atom_type_scat_source
C C 0.0033 0.0016 'International Tables Vol C Tables 4.2.6.8 and 6.1.1.4'
H H 0.0000 0.0000 'International Tables Vol C Tables 4.2.6.8 and 6.1.1.4'
N N 0.0061 0.0033 'International Tables Vol C Tables 4.2.6.8 and 6.1.1.4'
O O 0.0106 0.0060 'International Tables Vol C Tables 4.2.6.8 and 6.1.1.4'
Mn Mn 0.3368 0.7283 'International Tables Vol C Tables 4.2.6.8 and 6.1.1.4'

loop_
_geom_angle_atom_site_label_1
_geom_angle_atom_site_label_2
_geom_angle_atom_site_label_3
_geom_angle
_geom_angle_site_symmetry_1
_geom_angle_site_symmetry_3
_geom_angle_publ_flag
O1A Mn1A O3A 170.3(3) . . ?
O1A Mn1A N1A 90.1(3) . . ?
O3A Mn1A N1A 80.4(3) . . ?
O1A Mn1A O2E 91.9(3) . 7_566 ?
O3A Mn1A O2E 97.7(3) . 7_566 ?
N1A Mn1A O2E 175.9(3) . 7_566 ?
O1A Mn1A O4A 91.1(3) . . ?
O3A Mn1A O4A 90.9(3) . . ?
N1A Mn1A O4A 91.7(3) . . ?
O2E Mn1A O4A 84.7(3) 7_566 . ?
O1A Mn1A N2E 87.7(4) . 7_566 ?
O3A Mn1A N2E 93.7(3) . 7_566 ?
N1A Mn1A N2E 109.3(3) . 7_566 ?
O2E Mn1A N2E 74.4(3) 7_566 7_566 ?
O4A Mn1A N2E 158.9(3) . 7_566 ?
C1A O1A Mn1A 128.9(7) . . ?
C7A O2A Mn2B 120.2(6) . . ?
C8A O3A Mn1A 113.8(6) . . ?
C13A O4A Mn1A 125.9(8) . . ?
C7A N1A N2A 113.5(8) . . ?
C7A N1A Mn1A 132.3(7) . . ?
N2A N1A Mn1A 113.8(6) . . ?
C8A N2A N1A 109.8(7) . . ?
C8A N2A Mn2B 138.7(6) . . ?
N1A N2A Mn2B 107.3(5) . . ?
C13A N3A C14A 116.7(13) . . ?
C13A N3A C15A 123.2(12) . . ?
C14A N3A C15A 119.7(12) . . ?
O1A C1A C6A 126.3(10) . . ?
O1A C1A C2A 116.0(12) . . ?
C6A C1A C2A 117.7(12) . . ?
C3A C2A C1A 121.4(13) . . ?
C2A C3A C4A 119.9(12) . . ?
C3A C4A C5A 116.9(13) . . ?
C6A C5A C4A 124.7(13) . . ?
C5A C6A C1A 118.9(11) . . ?
C5A C6A C7A 116.6(11) . . ?
C1A C6A C7A 124.2(10) . . ?
O2A C7A N1A 121.9(9) . . ?
O2A C7A C6A 120.9(10) . . ?
N1A C7A C6A 117.2(10) . . ?
N2A C8A O3A 122.3(8) . . ?
N2A C8A C9A 120.5(9) . . ?
O3A C8A C9A 117.2(9) . . ?
C20A C9A C10A 111.1(9) . . ?
C20A C9A C8A 111.9(8) . . ?
C10A C9A C8A 110.4(8) . . ?
C9A C10A C11A 112.5(10) . . ?
C9A C20A C21A 109.4(13) . . ?
O4A C13A N3A 128.3(13) . . ?
O1B Mn2B O3B 171.8(3) . . ?
O1B Mn2B N1B 90.9(3) . . ?
O3B Mn2B N1B 80.9(3) . . ?
O1B Mn2B O2A 93.6(3) . . ?
O3B Mn2B O2A 94.6(3) . . ?
N1B Mn2B O2A 175.4(3) . . ?
O1B Mn2B O4B 90.8(4) . . ?
O3B Mn2B O4B 88.8(3) . . ?
N1B Mn2B O4B 91.3(3) . . ?
O2A Mn2B O4B 87.4(3) . . ?
O1B Mn2B N2A 89.3(3) . . ?
O3B Mn2B N2A 93.6(3) . . ?
N1B Mn2B N2A 106.8(3) . . ?
O2A Mn2B N2A 74.5(3) . . ?
O4B Mn2B N2A 161.9(3) . . ?
C1B O1B Mn2B 129.6(6) . . ?
C7B O2B Mn3C 120.1(6) . . ?
C8B O3B Mn2B 113.1(6) . . ?
C7B N1B N2B 113.3(7) . . ?
C7B N1B Mn2B 131.9(6) . . ?
N2B N1B Mn2B 114.4(6) . . ?
C8B N2B N1B 108.2(7) . . ?
C8B N2B Mn3C 141.8(7) . . ?
N1B N2B Mn3C 108.7(5) . . ?
O1B C1B C2B 116.4(9) . . ?
O1B C1B C6B 125.6(9) . . ?
C2B C1B C6B 118.0(10) . . ?
C3B C2B C1B 122.5(10) . . ?
C2B C3B C4B 120.0(10) . . ?
C5B C4B C3B 119.3(10) . . ?
C4B C5B C6B 120.5(9) . . ?
C5B C6B C1B 119.7(8) . . ?
C5B C6B C7B 118.1(9) . . ?
C1B C6B C7B 122.2(9) . . ?
O2B C7B N1B 122.4(8) . . ?
O2B C7B C6B 118.2(9) . . ?
N1B C7B C6B 119.3(9) . . ?
N2B C8B O3B 123.4(9) . . ?
N2B C8B C9B 118.3(10) . . ?
O3B C8B C9B 118.3(10) . . ?
C8B C9B C20B 110.0(10) . . ?
C8B C9B C10B 106.7(9) . . ?
C20B C9B C10B 116.3(13) . . ?
C11B C10B C9B 97.2(17) . . ?
C21B C20B C9B 113.7(17) . . ?
C13B O4B Mn2B 129.9(15) . . ?
C13B N3B C14B 110.9(19) . . ?
C13B N3B C15B 108.4(19) . . ?
C14B N3B C15B 140(2) . . ?
O4B C13B N3B 134(2) . . ?
O1C Mn3C O3C 170.3(3) . . ?
O1C Mn3C N1C 89.9(3) . . ?
O3C Mn3C N1C 80.9(3) . . ?
O1C Mn3C O2B 94.5(3) . . ?
O3C Mn3C O2B 94.7(3) . . ?
N1C Mn3C O2B 175.5(3) . . ?
O1C Mn3C O4C 90.4(4) . . ?
O3C Mn3C O4C 87.3(4) . . ?
N1C Mn3C O4C 94.0(4) . . ?
O2B Mn3C O4C 85.1(3) . . ?
O1C Mn3C N2B 92.9(3) . . ?
O3C Mn3C N2B 92.4(3) . . ?
N1C Mn3C N2B 105.5(3) . . ?
O2B Mn3C N2B 75.1(3) . . ?
O4C Mn3C N2B 160.1(3) . . ?
C1C O1C Mn3C 130.2(7) . . ?
C7C O2C Mn4D 120.6(6) . . ?
C8C O3C Mn3C 113.1(6) . . ?
C7C N1C N2C 113.3(8) . . ?
C7C N1C Mn3C 132.7(7) . . ?
N2C N1C Mn3C 114.0(5) . . ?
C8C N2C N1C 109.7(8) . . ?
C8C N2C Mn4D 141.3(8) . . ?
N1C N2C Mn4D 108.9(5) . . ?
O1C C1C C2C 116.0(10) . . ?
O1C C1C C6C 125.1(10) . . ?
C2C C1C C6C 118.8(10) . . ?
C3C C2C C1C 117.7(12) . . ?
C4C C3C C2C 123.3(12) . . ?
C5C C4C C3C 117.4(12) . . ?
C4C C5C C6C 122.6(11) . . ?
C5C C6C C1C 120.0(10) . . ?
C5C C6C C7C 117.6(10) . . ?
C1C C6C C7C 122.1(9) . . ?
O2C C7C N1C 121.6(9) . . ?
O2C C7C C6C 118.8(9) . . ?
N1C C7C C6C 119.5(9) . . ?
N2C C8C O3C 122.1(10) . . ?
N2C C8C C9C 122.2(10) . . ?
O3C C8C C9C 115.6(10) . . ?
C10C C9C C8C 108.5(12) . . ?
C10C C9C C20C 117.2(15) . . ?
C8C C9C C20C 105.8(12) . . ?
C11C C10C C9C 113.7(17) . . ?
C21C C20C C9C 103(3) . . ?
C13C O4C Mn3C 132.0(13) . . ?
C13C N3C C14C 114.8(18) . . ?
C13C N3C C15C 126(2) . . ?
C14C N3C C15C 118.9(19) . . ?
O4C C13C N3C 139(2) . . ?
O3D Mn4D O1D 170.8(3) . . ?
O3D Mn4D N1D 80.2(4) . . ?
O1D Mn4D N1D 90.8(4) . . ?
O3D Mn4D O2C 95.5(4) . . ?
O1D Mn4D O2C 93.6(4) . . ?
N1D Mn4D O2C 175.5(4) . . ?
O3D Mn4D O4D 83.6(4) . . ?
O1D Mn4D O4D 95.1(4) . . ?
N1D Mn4D O4D 93.8(3) . . ?
O2C Mn4D O4D 86.9(3) . . ?
O3D Mn4D N2C 90.8(3) . . ?
O1D Mn4D N2C 93.4(3) . . ?
N1D Mn4D N2C 104.2(3) . . ?
O2C Mn4D N2C 74.5(3) . . ?
O4D Mn4D N2C 160.1(3) . . ?
O3D Mn4D C8D 26.1(4) . . ?
O1D Mn4D C8D 144.8(5) . . ?
N1D Mn4D C8D 54.2(4) . . ?
O2C Mn4D C8D 121.5(5) . . ?
O4D Mn4D C8D 84.6(4) . . ?
N2C Mn4D C8D 98.7(4) . . ?
C1D O1D Mn4D 132.4(8) . . ?
C7D O2D Mn5E 118.3(6) . . ?
C8D O3D Mn4D 115.0(8) . . ?
C13D O4D Mn4D 135.9(9) . . ?
C7D N1D N2D 115.9(9) . . ?
C7D N1D Mn4D 129.4(8) . . ?
N2D N1D Mn4D 114.6(6) . . ?
C8D N2D N1D 106.9(10) . . ?
C8D N2D Mn5E 144.0(10) . . ?
N1D N2D Mn5E 107.9(6) . . ?
C13D N3D C15D 121.4(11) . . ?
C13D N3D C14D 121.1(11) . . ?
C15D N3D C14D 117.4(10) . . ?
O1D C1D C2D 119.8(12) . . ?
O1D C1D C6D 123.5(12) . . ?
C2D C1D C6D 116.7(11) . . ?
C3D C2D C1D 121.9(13) . . ?
C2D C3D C4D 119.0(14) . . ?
C5D C4D C3D 121.0(13) . . ?
C4D C5D C6D 120.0(12) . . ?
C5D C6D C1D 121.1(11) . . ?
C5D C6D C7D 117.8(10) . . ?
C1D C6D C7D 121.0(10) . . ?
N1D C7D O2D 119.9(10) . . ?
N1D C7D C6D 122.8(10) . . ?
O2D C7D C6D 117.3(9) . . ?
O3D C8D N2D 123.1(12) . . ?
O3D C8D C9D 124.2(15) . . ?
N2D C8D C9D 112.5(15) . . ?
O3D C8D Mn4D 38.9(6) . . ?
N2D C8D Mn4D 84.3(7) . . ?
C9D C8D Mn4D 161.7(12) . . ?
C8D C9D C20D 118.6(15) . . ?
C8D C9D C10D 111.3(13) . . ?
C20D C9D C10D 118.0(15) . . ?
C11D C10D C9D 109.4(16) . . ?
C9D C20D C21D 105(2) . . ?
O4D C13D N3D 127.0(13) . . ?
O1E Mn5E N1E 90.2(3) . . ?
O1E Mn5E O3E 171.0(3) . . ?
N1E Mn5E O3E 80.8(3) . . ?
O1E Mn5E O2D 90.4(3) . . ?
N1E Mn5E O2D 177.3(3) . . ?
O3E Mn5E O2D 98.6(3) . . ?
O1E Mn5E N2D 89.7(3) . . ?
N1E Mn5E N2D 108.6(4) . . ?
O3E Mn5E N2D 93.1(3) . . ?
O2D Mn5E N2D 74.0(3) . . ?
O1E Mn5E O4E 92.7(2) . . ?
N1E Mn5E O4E 92.3(3) . . ?
O3E Mn5E O4E 87.7(3) . . ?
O2D Mn5E O4E 85.0(2) . . ?
N2D Mn5E O4E 158.9(3) . . ?
C1E O1E Mn5E 130.5(6) . . ?
C7E O2E Mn1A 119.3(6) . 7_566 ?
C8E O3E Mn5E 110.4(6) . . ?
C13E O4E Mn5E 124.4(7) . . ?
C7E N1E N2E 114.6(8) . . ?
C7E N1E Mn5E 131.7(6) . . ?
N2E N1E Mn5E 113.5(6) . . ?
C8E N2E N1E 109.7(8) . . ?
C8E N2E Mn1A 139.6(8) . 7_566 ?
N1E N2E Mn1A 107.0(5) . 7_566 ?
C13E N3E C14E 120.8(9) . . ?
C13E N3E C15E 121.5(9) . . ?
C14E N3E C15E 117.7(8) . . ?
O1E C1E C2E 117.3(9) . . ?
O1E C1E C6E 124.9(8) . . ?
C2E C1E C6E 117.8(9) . . ?
C3E C2E C1E 122.2(10) . . ?
C2E C3E C4E 120.2(10) . . ?
C5E C4E C3E 119.2(10) . . ?
C4E C5E C6E 120.9(9) . . ?
C5E C6E C1E 119.5(8) . . ?
C5E C6E C7E 117.7(9) . . ?
C1E C6E C7E 122.8(9) . . ?
O2E C7E N1E 120.4(9) . . ?
O2E C7E C6E 120.3(9) . . ?
N1E C7E C6E 119.2(9) . . ?
O3E C8E N2E 125.5(9) . . ?
O3E C8E C9E 118.4(9) . . ?
N2E C8E C9E 116.1(10) . . ?
C20E C9E C8E 112.7(10) . . ?
C20E C9E C10E 116.3(11) . . ?
C8E C9E C10E 106.3(9) . . ?
C11E C10E C9E 106.0(14) . . ?
C21E C20E C9E 110.8(16) . . ?
O4E C13E N3E 127.1(11) . . ?
C1S N1S C2S 133(4) . . ?
C1S N1S C3S 114(4) . . ?
C2S N1S C3S 112(3) . . ?
N1S C1S O1S 101(3) . . ?
C4S N2S C5S 127(2) . . ?
C4S N2S C6S 110(2) . . ?
C5S N2S C6S 123(2) . . ?
O2S C4S N2S 117(3) . . ?
C7S N3S C9S 123(3) . . ?
C7S N3S C8S 119(3) . . ?
C9S N3S C8S 115(3) . . ?
O3S C7S N3S 137(5) . . ?

loop_
_geom_bond_atom_site_label_1
_geom_bond_atom_site_label_2
_geom_bond_distance
_geom_bond_site_symmetry_2
_geom_bond_publ_flag
Mn1A O1A 1.831(8) . ?
Mn1A O3A 1.920(6) . ?
Mn1A N1A 1.947(8) . ?
Mn1A O2E 1.980(7) 7_566 ?
Mn1A O4A 2.190(8) . ?
Mn1A N2E 2.267(9) 7_566 ?
O1A C1A 1.310(13) . ?
O2A C7A 1.260(11) . ?
O2A Mn2B 1.972(7) . ?
O3A C8A 1.304(10) . ?
O4A C13A 1.193(13) . ?
N1A C7A 1.321(11) . ?
N1A N2A 1.438(9) . ?
N2A C8A 1.300(11) . ?
N2A Mn2B 2.261(8) . ?
N3A C13A 1.344(13) . ?
N3A C14A 1.401(15) . ?
N3A C15A 1.457(14) . ?
C1A C6A 1.389(14) . ?
C1A C2A 1.437(14) . ?
C2A C3A 1.372(16) . ?
C3A C4A 1.371(17) . ?
C4A C5A 1.418(15) . ?
C5A C6A 1.326(15) . ?
C6A C7A 1.430(13) . ?
C8A C9A 1.523(12) . ?
C9A C20A 1.512(11) . ?
C9A C10A 1.517(11) . ?
C10A C11A 1.522(14) . ?
C20A C21A 1.534(17) . ?
Mn2B O1B 1.844(7) . ?
Mn2B O3B 1.901(7) . ?
Mn2B N1B 1.923(7) . ?
Mn2B O4B 2.227(8) . ?
O1B C1B 1.314(11) . ?
O2B C7B 1.276(9) . ?
O2B Mn3C 1.975(6) . ?
O3B C8B 1.303(11) . ?
N1B C7B 1.313(10) . ?
N1B N2B 1.443(9) . ?
N2B C8B 1.299(12) . ?
N2B Mn3C 2.243(8) . ?
C1B C2B 1.400(12) . ?
C1B C6B 1.413(12) . ?
C2B C3B 1.347(13) . ?
C3B C4B 1.408(13) . ?
C4B C5B 1.387(12) . ?
C5B C6B 1.400(12) . ?
C6B C7B 1.462(11) . ?
C8B C9B 1.509(13) . ?
C9B C20B 1.507(14) . ?
C9B C10B 1.573(14) . ?
C10B C11B 1.563(18) . ?
C20B C21B 1.488(17) . ?
O4B C13B 1.126(16) . ?
N3B C13B 1.335(18) . ?
N3B C14B 1.436(18) . ?
N3B C15B 1.436(18) . ?
Mn3C O1C 1.850(6) . ?
Mn3C O3C 1.900(7) . ?
Mn3C N1C 1.910(7) . ?
Mn3C O4C 2.225(10) . ?
O1C C1C 1.341(10) . ?
O2C C7C 1.274(10) . ?
O2C Mn4D 1.975(6) . ?
O3C C8C 1.303(11) . ?
N1C C7C 1.331(11) . ?
N1C N2C 1.430(10) . ?
N2C C8C 1.284(12) . ?
N2C Mn4D 2.263(8) . ?
C1C C2C 1.386(12) . ?
C1C C6C 1.391(13) . ?
C2C C3C 1.378(15) . ?
C3C C4C 1.363(16) . ?
C4C C5C 1.337(13) . ?
C5C C6C 1.355(12) . ?
C6C C7C 1.457(13) . ?
C8C C9C 1.560(16) . ?
C9C C10C 1.540(16) . ?
C9C C20C 1.594(15) . ?
C10C C11C 1.510(17) . ?
C20C C21C 1.54(2) . ?
O4C C13C 1.118(15) . ?
N3C C13C 1.327(14) . ?
N3C C14C 1.385(17) . ?
N3C C15C 1.417(16) . ?
Mn4D O3D 1.805(11) . ?
Mn4D O1D 1.843(8) . ?
Mn4D N1D 1.951(8) . ?
Mn4D O4D 2.188(8) . ?
Mn4D C8D 2.605(14) . ?
O1D C1D 1.325(12) . ?
O2D C7D 1.313(10) . ?
O2D Mn5E 1.954(6) . ?
O3D C8D 1.264(14) . ?
O4D C13D 1.161(13) . ?
N1D C7D 1.312(11) . ?
N1D N2D 1.358(11) . ?
N2D C8D 1.326(16) . ?
N2D Mn5E 2.282(9) . ?
N3D C13D 1.345(14) . ?
N3D C15D 1.422(13) . ?
N3D C14D 1.435(12) . ?
C1D C2D 1.375(16) . ?
C1D C6D 1.430(13) . ?
C2D C3D 1.335(17) . ?
C3D C4D 1.412(17) . ?
C4D C5D 1.325(14) . ?
C5D C6D 1.345(13) . ?
C6D C7D 1.482(13) . ?
C8D C9D 1.445(18) . ?
C9D C20D 1.509(16) . ?
C9D C10D 1.593(14) . ?
C10D C11D 1.492(16) . ?
C20D C21D 1.557(19) . ?
Mn5E O1E 1.845(6) . ?
Mn5E N1E 1.934(8) . ?
Mn5E O3E 1.953(6) . ?
Mn5E O4E 2.304(6) . ?
O1E C1E 1.330(10) . ?
O2E C7E 1.262(10) . ?
O2E Mn1A 1.980(7) 7_566 ?
O3E C8E 1.263(11) . ?
O4E C13E 1.199(10) . ?
N1E C7E 1.348(11) . ?
N1E N2E 1.403(9) . ?
N2E C8E 1.296(12) . ?
N2E Mn1A 2.267(9) 7_566 ?
N3E C13E 1.276(11) . ?
N3E C14E 1.442(11) . ?
N3E C15E 1.456(12) . ?
C1E C2E 1.384(11) . ?
C1E C6E 1.411(12) . ?
C2E C3E 1.351(13) . ?
C3E C4E 1.387(13) . ?
C4E C5E 1.378(12) . ?
C5E C6E 1.383(12) . ?
C6E C7E 1.446(12) . ?
C8E C9E 1.552(14) . ?
C9E C20E 1.516(12) . ?
C9E C10E 1.579(13) . ?
C10E C11E 1.499(16) . ?
C20E C21E 1.493(17) . ?
O1S C1S 1.51(7) . ?
N1S C1S 1.23(5) . ?
N1S C2S 1.39(2) . ?
N1S C3S 1.49(3) . ?
O2S C4S 1.16(2) . ?
N2S C4S 1.330(18) . ?
N2S C5S 1.420(16) . ?
N2S C6S 1.431(17) . ?
O3S C7S 1.11(2) . ?
N3S C7S 1.306(19) . ?
N3S C9S 1.394(19) . ?
N3S C8S 1.441(19) . ?
